data_4038097
loop_
_publ_author_name
'Tong, Guanghu'
'Ding, Zhengwei'
'Liu, Zhi'
'Ding, You-Song'
'Xu, Liang'
'Zhang, Hailong'
'Li, Pengfei'

_publ_section_title
;
 Total Synthesis of Prostratin, a Bioactive Tigliane Diterpenoid: Access
 to Multi-Stereocenter Cyclohexanes from a Phenol.
;
_journal_issue 7
_journal_name_full 'The Journal of organic chemistry'
_journal_page_first 4813
_journal_page_last 4837
_journal_paper_doi 10.1021/acs.joc.0c00022
_journal_volume 85
_journal_year 2020
_chemical_absolute_configuration rm
_chemical_formula_moiety 'C15 H18 O3'
_chemical_formula_sum 'C15 H18 O3'
_chemical_formula_weight 246.29
_space_group_crystal_system monoclinic
_space_group_IT_number 4
_space_group_name_Hall 'P 2yb'
_space_group_name_H-M_alt 'P 1 21 1'
_atom_sites_solution_hydrogens geom
_atom_sites_solution_primary direct
_audit_creation_date 2018-04-13
_audit_creation_method
;
Olex2 1.2
(compiled 2018.04.03 svn.r3497 for OlexSys, GUI svn.r5486)
;
_cell_angle_alpha 90
_cell_angle_beta 106.4130(10)
_cell_angle_gamma 90
_cell_formula_units_Z 4
_cell_length_a 13.0633(8)
_cell_length_b 7.8253(5)
_cell_length_c 13.0916(8)
_cell_measurement_reflns_used 9038
_cell_measurement_temperature 100(2)
_cell_measurement_theta_max 27.52
_cell_measurement_theta_min 2.60
_cell_volume 1283.74(14)
_computing_molecular_graphics 'Olex2 (Dolomanov et al., 2009)'
_computing_publication_material 'Olex2 (Dolomanov et al., 2009)'
_computing_structure_refinement 'XL (Sheldrick, 2008)'
_computing_structure_solution 'SIR2004 (Burla et al.,  2007)'
_diffrn_ambient_temperature 100.15
_diffrn_measured_fraction_theta_full 0.960
_diffrn_measured_fraction_theta_max 0.960
_diffrn_measurement_device_type 'CCD area detector'
_diffrn_measurement_method 'phi and omega scans'
_diffrn_radiation_monochromator graphite
_diffrn_radiation_type MoK\a
_diffrn_radiation_wavelength 0.71073
_diffrn_reflns_av_R_equivalents 0.0132
_diffrn_reflns_av_unetI/netI 0.0143
_diffrn_reflns_Laue_measured_fraction_full 0.960
_diffrn_reflns_Laue_measured_fraction_max 0.960
_diffrn_reflns_limit_h_max 14
_diffrn_reflns_limit_h_min -14
_diffrn_reflns_limit_k_max 9
_diffrn_reflns_limit_k_min -9
_diffrn_reflns_limit_l_max 15
_diffrn_reflns_limit_l_min -15
_diffrn_reflns_number 12067
_diffrn_reflns_point_group_measured_fraction_full 0.848
_diffrn_reflns_point_group_measured_fraction_max 0.848
_diffrn_reflns_theta_full 24.996
_diffrn_reflns_theta_max 24.996
_diffrn_reflns_theta_min 1.622
_exptl_absorpt_coefficient_mu 0.088
_exptl_absorpt_correction_type none
_exptl_crystal_colour colorless
_exptl_crystal_density_diffrn 1.274
_exptl_crystal_description block
_exptl_crystal_F_000 528
_exptl_crystal_size_max 0.434
_exptl_crystal_size_mid 0.176
_exptl_crystal_size_min 0.131
_refine_diff_density_max 0.133
_refine_diff_density_min -0.136
_refine_diff_density_rms 0.027
_refine_ls_abs_structure_details
;
 Flack x determined using 1407 quotients [(I+)-(I-)]/[(I+)+(I-)]
 (Parsons, Flack and Wagner, Acta Cryst. B69 (2013) 249-259).
;
_refine_ls_abs_structure_Flack 0.2(2)
_refine_ls_extinction_method none
_refine_ls_goodness_of_fit_ref 1.041
_refine_ls_hydrogen_treatment constr
_refine_ls_matrix_type full
_refine_ls_number_parameters 329
_refine_ls_number_reflns 3830
_refine_ls_number_restraints 1
_refine_ls_restrained_S_all 1.041
_refine_ls_R_factor_all 0.0242
_refine_ls_R_factor_gt 0.0231
_refine_ls_shift/su_max 0.000
_refine_ls_shift/su_mean 0.000
_refine_ls_structure_factor_coef Fsqd
_refine_ls_weighting_details 'w=1/[\s^2^(Fo^2^)+(0.0299P)^2^+0.2456P] where P=(Fo^2^+2Fc^2^)/3'
_refine_ls_weighting_scheme calc
_refine_ls_wR_factor_gt 0.0565
_refine_ls_wR_factor_ref 0.0572
_reflns_Friedel_coverage 0.635
_reflns_Friedel_fraction_full 0.717
_reflns_Friedel_fraction_max 0.717
_reflns_number_gt 3712
_reflns_number_total 3830
_reflns_threshold_expression 'I > 2\s(I)'
_cod_data_source_file jo0c00022_si_002.cif
_cod_data_source_block 1
_cod_depositor_comments 'Adding full bibliography for 4038084--4038097.cif.'
_cod_database_code 4038097
_shelx_shelxl_version_number 2014/7
_shelx_space_group_comment
;
The symmetry employed for this shelxl refinement is uniquely defined
by the following loop, which should always be used as a source of
symmetry information in preference to the above space-group names.
They are only intended as comments.
;
_olex2_refinement_description
;
1. Fixed Uiso
 At 1.2 times of:
  All C(H) groups, All C(H,H) groups
 At 1.5 times of:
  All C(H,H,H) groups, All O(H) groups
2.a Ternary CH refined with riding coordinates:
 C6(H6), C21(H21)
2.b Secondary CH2 refined with riding coordinates:
 C8(H8A,H8B), C9(H9A,H9B), C10(H10A,H10B), C12(H12A,H12B), C23(H23A,H23B),
 C24(H24A,H24B), C25(H25A,H25B), C27(H27A,H27B)
2.c Aromatic/amide H refined with riding coordinates:
 C1(H1A), C3(H3), C4(H4), C13(H13), C14(H14), C16(H16), C18(H18), C19(H19),
 C28(H28), C29(H29)
2.d Idealised Me refined as rotating group:
 C7(H7A,H7B,H7C), C22(H22A,H22B,H22C)
2.e Idealised tetrahedral OH refined as rotating group:
 O1(H1), O4(H4A)
;
_olex2_submission_special_instructions 'No special instructions were received'

loop_
_space_group_symop_operation_xyz
'x, y, z'
'-x, y+1/2, -z'

loop_
_atom_site_label
_atom_site_type_symbol
_atom_site_fract_x
_atom_site_fract_y
_atom_site_fract_z
_atom_site_U_iso_or_equiv
_atom_site_adp_type
_atom_site_occupancy
_atom_site_site_symmetry_order
_atom_site_calc_flag
_atom_site_refinement_flags_posn
_atom_site_refinement_flags_adp
_atom_site_refinement_flags_occupancy
_atom_site_disorder_assembly
_atom_site_disorder_group
O1 O 1.04076(10) 0.31326(18) 0.81914(9) 0.0202(3) Uani 1 1 d . . . . .
H1 H 1.0203 0.2612 0.7608 0.030 Uiso 1 1 calc GR . . . .
O2 O 0.74070(10) 0.32817(16) 1.11134(9) 0.0174(3) Uani 1 1 d . . . . .
O3 O 0.43716(11) 0.43855(19) 0.85853(11) 0.0288(3) Uani 1 1 d . . . . .
O4 O 0.69197(11) 0.29924(16) 0.29949(9) 0.0206(3) Uani 1 1 d . . . . .
H4A H 0.6987 0.3385 0.2420 0.031 Uiso 1 1 calc GR . . . .
O5 O 0.66771(10) 0.81675(17) 0.65783(9) 0.0203(3) Uani 1 1 d . . . . .
O6 O 0.96521(11) 1.14761(16) 0.62815(10) 0.0207(3) Uani 1 1 d . . . . .
C1 C 0.85703(15) 0.2639(2) 0.81497(13) 0.0172(4) Uani 1 1 d . . . . .
H1A H 0.8469 0.1927 0.7541 0.021 Uiso 1 1 calc R . . . .
C2 C 0.95609(15) 0.3374(2) 0.85933(13) 0.0158(4) Uani 1 1 d . . . . .
C3 C 0.97155(15) 0.4419(2) 0.94905(13) 0.0175(4) Uani 1 1 d . . . . .
H3 H 1.0391 0.4928 0.9806 0.021 Uiso 1 1 calc R . . . .
C4 C 0.88733(15) 0.4703(2) 0.99132(13) 0.0170(4) Uani 1 1 d . . . . .
H4 H 0.8980 0.5432 1.0514 0.020 Uiso 1 1 calc R . . . .
C5 C 0.78693(15) 0.3955(2) 0.94879(13) 0.0152(4) Uani 1 1 d . . . . .
C6 C 0.70402(15) 0.4148(2) 1.00899(13) 0.0163(4) Uani 1 1 d . . . . .
H6 H 0.6355 0.3621 0.9665 0.020 Uiso 1 1 calc R . . . .
C7 C 0.75915(17) 0.1494(2) 1.10126(15) 0.0214(4) Uani 1 1 d . . . . .
H7A H 0.6944 0.0961 1.0558 0.032 Uiso 1 1 calc GR . . . .
H7B H 0.7778 0.0960 1.1718 0.032 Uiso 1 1 calc GR . . . .
H7C H 0.8179 0.1338 1.0693 0.032 Uiso 1 1 calc GR . . . .
C8 C 0.68319(16) 0.5990(2) 1.03692(14) 0.0190(4) Uani 1 1 d . . . . .
H8A H 0.7492 0.6443 1.0871 0.023 Uiso 1 1 calc R . . . .
H8B H 0.6273 0.5977 1.0746 0.023 Uiso 1 1 calc R . . . .
C9 C 0.64825(16) 0.7222(2) 0.94229(14) 0.0213(4) Uani 1 1 d . . . . .
H9A H 0.6939 0.7028 0.8945 0.026 Uiso 1 1 calc R . . . .
H9B H 0.6608 0.8408 0.9693 0.026 Uiso 1 1 calc R . . . .
C10 C 0.53093(17) 0.7052(3) 0.87695(15) 0.0245(5) Uani 1 1 d . . . . .
H10A H 0.4850 0.7357 0.9228 0.029 Uiso 1 1 calc R . . . .
H10B H 0.5163 0.7881 0.8174 0.029 Uiso 1 1 calc R . . . .
C11 C 0.50098(16) 0.5281(3) 0.83195(14) 0.0216(4) Uani 1 1 d . . . . .
C12 C 0.55616(17) 0.4652(3) 0.75071(14) 0.0225(4) Uani 1 1 d . . . . .
H12A H 0.5114 0.4947 0.6783 0.027 Uiso 1 1 calc R . . . .
H12B H 0.6252 0.5254 0.7627 0.027 Uiso 1 1 calc R . . . .
C13 C 0.57593(16) 0.2763(3) 0.75643(14) 0.0226(4) Uani 1 1 d . . . . .
H13 H 0.5176 0.2035 0.7238 0.027 Uiso 1 1 calc R . . . .
C14 C 0.66930(16) 0.2031(3) 0.80391(13) 0.0202(4) Uani 1 1 d . . . . .
H14 H 0.6711 0.0817 0.8036 0.024 Uiso 1 1 calc R . . . .
C15 C 0.77136(15) 0.2918(2) 0.85755(13) 0.0160(4) Uani 1 1 d . . . . .
C16 C 0.72922(15) 0.5942(2) 0.35217(13) 0.0175(4) Uani 1 1 d . . . . .
H16 H 0.7268 0.6255 0.2814 0.021 Uiso 1 1 calc R . . . .
C17 C 0.71217(14) 0.4256(2) 0.37478(13) 0.0165(4) Uani 1 1 d . . . . .
C18 C 0.71501(15) 0.3785(2) 0.47855(13) 0.0179(4) Uani 1 1 d . . . . .
H18 H 0.7044 0.2628 0.4951 0.021 Uiso 1 1 calc R . . . .
C19 C 0.73345(16) 0.5026(2) 0.55678(13) 0.0179(4) Uani 1 1 d . . . . .
H19 H 0.7339 0.4704 0.6269 0.021 Uiso 1 1 calc R . . . .
C20 C 0.75152(15) 0.6737(2) 0.53657(13) 0.0162(4) Uani 1 1 d . . . . .
C21 C 0.76453(15) 0.8036(2) 0.62641(13) 0.0161(4) Uani 1 1 d . . . . .
H21 H 0.7821 0.9178 0.6016 0.019 Uiso 1 1 calc R . . . .
C22 C 0.58050(17) 0.8849(3) 0.57727(15) 0.0281(5) Uani 1 1 d . . . . .
H22A H 0.5998 0.9975 0.5557 0.042 Uiso 1 1 calc GR . . . .
H22B H 0.5184 0.8960 0.6048 0.042 Uiso 1 1 calc GR . . . .
H22C H 0.5630 0.8081 0.5156 0.042 Uiso 1 1 calc GR . . . .
C23 C 0.84965(15) 0.7552(2) 0.72950(13) 0.0184(4) Uani 1 1 d . . . . .
H23A H 0.8542 0.8485 0.7817 0.022 Uiso 1 1 calc R . . . .
H23B H 0.8252 0.6515 0.7591 0.022 Uiso 1 1 calc R . . . .
C24 C 0.96157(15) 0.7214(2) 0.71986(14) 0.0184(4) Uani 1 1 d . . . . .
H24A H 0.9553 0.6498 0.6560 0.022 Uiso 1 1 calc R . . . .
H24B H 1.0015 0.6544 0.7827 0.022 Uiso 1 1 calc R . . . .
C25 C 1.02701(16) 0.8811(2) 0.71161(14) 0.0208(4) Uani 1 1 d . . . . .
H25A H 1.0364 0.9494 0.7773 0.025 Uiso 1 1 calc R . . . .
H25B H 1.0988 0.8439 0.7093 0.025 Uiso 1 1 calc R . . . .
C26 C 0.98099(15) 0.9949(2) 0.61771(13) 0.0165(4) Uani 1 1 d . . . . .
C27 C 0.95826(15) 0.9168(2) 0.50779(13) 0.0178(4) Uani 1 1 d . . . . .
H27A H 1.0193 0.9398 0.4791 0.021 Uiso 1 1 calc R . . . .
H27B H 0.9518 0.7914 0.5136 0.021 Uiso 1 1 calc R . . . .
C28 C 0.85823(16) 0.9847(2) 0.43129(13) 0.0179(4) Uani 1 1 d . . . . .
H28 H 0.8599 1.0969 0.4040 0.021 Uiso 1 1 calc R . . . .
C29 C 0.76750(16) 0.8975(2) 0.39941(13) 0.0182(4) Uani 1 1 d . . . . .
H29 H 0.7086 0.9532 0.3516 0.022 Uiso 1 1 calc R . . . .
C30 C 0.75003(15) 0.7198(2) 0.43206(13) 0.0159(4) Uani 1 1 d . . . . .

loop_
_atom_site_aniso_label
_atom_site_aniso_U_11
_atom_site_aniso_U_22
_atom_site_aniso_U_33
_atom_site_aniso_U_23
_atom_site_aniso_U_13
_atom_site_aniso_U_12
O1 0.0196(8) 0.0246(7) 0.0188(6) -0.0020(5) 0.0093(5) 0.0012(6)
O2 0.0210(7) 0.0174(7) 0.0145(6) -0.0005(5) 0.0060(5) 0.0002(6)
O3 0.0218(8) 0.0357(9) 0.0311(7) 0.0000(6) 0.0111(6) 0.0021(7)
O4 0.0280(8) 0.0191(7) 0.0153(6) -0.0034(5) 0.0068(5) -0.0037(6)
O5 0.0172(7) 0.0256(7) 0.0198(6) -0.0016(5) 0.0081(5) 0.0028(6)
O6 0.0263(8) 0.0182(7) 0.0199(6) -0.0010(5) 0.0102(6) -0.0003(6)
C1 0.0217(11) 0.0165(9) 0.0134(8) -0.0016(7) 0.0053(7) 0.0018(8)
C2 0.0179(10) 0.0149(9) 0.0161(8) 0.0053(7) 0.0070(7) 0.0033(8)
C3 0.0172(11) 0.0192(10) 0.0152(8) 0.0032(7) 0.0030(7) -0.0024(8)
C4 0.0214(11) 0.0171(9) 0.0123(8) 0.0000(6) 0.0045(7) -0.0014(8)
C5 0.0171(10) 0.0142(9) 0.0142(8) 0.0010(6) 0.0042(7) 0.0006(7)
C6 0.0159(10) 0.0200(10) 0.0123(8) -0.0015(7) 0.0031(7) -0.0014(8)
C7 0.0263(12) 0.0183(10) 0.0216(9) -0.0016(7) 0.0099(8) 0.0006(8)
C8 0.0191(11) 0.0220(10) 0.0162(9) -0.0028(7) 0.0057(7) 0.0011(8)
C9 0.0240(12) 0.0191(10) 0.0212(9) -0.0020(8) 0.0071(8) 0.0005(8)
C10 0.0248(12) 0.0254(11) 0.0231(9) -0.0008(8) 0.0064(8) 0.0076(9)
C11 0.0144(11) 0.0299(11) 0.0179(9) 0.0020(8) 0.0002(8) 0.0046(9)
C12 0.0181(11) 0.0311(12) 0.0168(8) -0.0025(7) 0.0025(8) -0.0022(8)
C13 0.0190(11) 0.0299(11) 0.0196(9) -0.0094(8) 0.0066(8) -0.0069(8)
C14 0.0233(12) 0.0223(10) 0.0170(8) -0.0066(7) 0.0088(8) -0.0042(8)
C15 0.0183(10) 0.0147(9) 0.0144(8) 0.0009(7) 0.0039(7) 0.0009(7)
C16 0.0170(11) 0.0232(10) 0.0123(8) 0.0020(7) 0.0043(7) 0.0009(8)
C17 0.0116(10) 0.0220(10) 0.0157(8) -0.0043(7) 0.0033(7) 0.0001(8)
C18 0.0178(11) 0.0177(9) 0.0194(8) 0.0015(7) 0.0073(7) -0.0011(8)
C19 0.0175(11) 0.0230(10) 0.0139(8) 0.0010(7) 0.0057(7) 0.0003(8)
C20 0.0116(10) 0.0207(10) 0.0160(8) -0.0002(7) 0.0035(7) 0.0019(7)
C21 0.0175(10) 0.0173(9) 0.0151(8) 0.0000(7) 0.0070(7) -0.0004(8)
C22 0.0206(12) 0.0335(12) 0.0288(10) -0.0040(9) 0.0045(8) 0.0050(9)
C23 0.0212(11) 0.0204(10) 0.0140(8) -0.0018(7) 0.0055(7) -0.0010(8)
C24 0.0193(11) 0.0185(10) 0.0164(8) 0.0024(7) 0.0033(7) 0.0029(8)
C25 0.0178(11) 0.0244(10) 0.0184(8) -0.0012(7) 0.0021(7) 0.0005(8)
C26 0.0113(10) 0.0204(10) 0.0200(9) -0.0007(7) 0.0082(7) -0.0024(7)
C27 0.0200(11) 0.0181(10) 0.0172(8) -0.0017(7) 0.0084(7) -0.0007(8)
C28 0.0249(12) 0.0163(10) 0.0139(8) 0.0018(7) 0.0079(7) 0.0007(8)
C29 0.0219(11) 0.0198(10) 0.0128(8) 0.0023(7) 0.0045(7) 0.0025(8)
C30 0.0134(10) 0.0181(10) 0.0152(8) -0.0001(7) 0.0024(7) 0.0007(7)

loop_
_atom_type_symbol
_atom_type_description
_atom_type_scat_dispersion_real
_atom_type_scat_dispersion_imag
_atom_type_scat_source
C C 0.0033 0.0016 'International Tables Vol C Tables 4.2.6.8 and 6.1.1.4'
H H 0.0000 0.0000 'International Tables Vol C Tables 4.2.6.8 and 6.1.1.4'
O O 0.0106 0.0060 'International Tables Vol C Tables 4.2.6.8 and 6.1.1.4'

loop_
_geom_angle_atom_site_label_1
_geom_angle_atom_site_label_2
_geom_angle_atom_site_label_3
_geom_angle
_geom_angle_site_symmetry_1
_geom_angle_site_symmetry_3
_geom_angle_publ_flag
C7 O2 C6 112.95(13) . . ?
C22 O5 C21 113.57(13) . . ?
C2 C1 C15 121.66(16) . . ?
O1 C2 C1 122.92(15) . . ?
O1 C2 C3 117.65(16) . . ?
C1 C2 C3 119.42(16) . . ?
C4 C3 C2 119.22(17) . . ?
C3 C4 C5 122.40(16) . . ?
C4 C5 C6 118.57(15) . . ?
C4 C5 C15 118.16(16) . . ?
C15 C5 C6 122.96(16) . . ?
O2 C6 C5 109.54(14) . . ?
O2 C6 C8 104.65(13) . . ?
C5 C6 C8 114.77(15) . . ?
C6 C8 C9 115.56(14) . . ?
C8 C9 C10 114.69(16) . . ?
C11 C10 C9 113.82(16) . . ?
O3 C11 C10 122.72(18) . . ?
O3 C11 C12 120.80(18) . . ?
C10 C11 C12 116.48(17) . . ?
C13 C12 C11 113.10(16) . . ?
C14 C13 C12 124.73(18) . . ?
C13 C14 C15 126.75(18) . . ?
C1 C15 C5 119.11(16) . . ?
C1 C15 C14 116.63(15) . . ?
C5 C15 C14 124.23(16) . . ?
C17 C16 C30 121.11(16) . . ?
O4 C17 C16 123.00(16) . . ?
O4 C17 C18 117.18(17) . . ?
C16 C17 C18 119.82(16) . . ?
C19 C18 C17 119.11(17) . . ?
C18 C19 C20 122.41(16) . . ?
C19 C20 C21 118.68(15) . . ?
C19 C20 C30 118.18(16) . . ?
C30 C20 C21 123.02(16) . . ?
O5 C21 C20 110.61(15) . . ?
O5 C21 C23 104.07(13) . . ?
C20 C21 C23 114.11(15) . . ?
C24 C23 C21 116.32(14) . . ?
C23 C24 C25 115.46(16) . . ?
C26 C25 C24 116.06(15) . . ?
O6 C26 C25 121.90(16) . . ?
O6 C26 C27 120.36(16) . . ?
C25 C26 C27 117.69(16) . . ?
C28 C27 C26 113.02(15) . . ?
C29 C28 C27 123.95(16) . . ?
C28 C29 C30 125.76(17) . . ?
C16 C30 C20 119.36(17) . . ?
C16 C30 C29 116.88(15) . . ?
C20 C30 C29 123.76(15) . . ?

loop_
_geom_bond_atom_site_label_1
_geom_bond_atom_site_label_2
_geom_bond_distance
_geom_bond_site_symmetry_2
_geom_bond_publ_flag
O1 C2 1.366(2) . ?
O2 C6 1.457(2) . ?
O2 C7 1.432(2) . ?
O3 C11 1.213(2) . ?
O4 C17 1.368(2) . ?
O5 C21 1.440(2) . ?
O5 C22 1.420(2) . ?
O6 C26 1.226(2) . ?
C1 C2 1.385(3) . ?
C1 C15 1.401(3) . ?
C2 C3 1.398(2) . ?
C3 C4 1.382(3) . ?
C4 C5 1.400(3) . ?
C5 C6 1.516(2) . ?
C5 C15 1.410(2) . ?
C6 C8 1.531(3) . ?
C8 C9 1.534(3) . ?
C9 C10 1.535(3) . ?
C10 C11 1.513(3) . ?
C11 C12 1.525(3) . ?
C12 C13 1.499(3) . ?
C13 C14 1.332(3) . ?
C14 C15 1.491(3) . ?
C16 C17 1.384(3) . ?
C16 C30 1.405(2) . ?
C17 C18 1.398(2) . ?
C18 C19 1.382(3) . ?
C19 C20 1.398(3) . ?
C20 C21 1.527(2) . ?
C20 C30 1.410(2) . ?
C21 C23 1.534(2) . ?
C23 C24 1.526(3) . ?
C24 C25 1.535(3) . ?
C25 C26 1.500(2) . ?
C26 C27 1.514(2) . ?
C27 C28 1.501(3) . ?
C28 C29 1.329(3) . ?
C29 C30 1.491(3) . ?
